data_4128608
loop_
_publ_author_name
'Willig, Felix'
'Lang, Johannes'
'Hans, Andreas C.'
'Ringenberg, Mark R.'
'Pfeffer, Daniel'
'Frey, Wolfgang'
'Peters, Ren\'e'

_publ_section_title
;
 Polyfunctional Imidazolium Aryloxide Betaine/Lewis Acid Catalysts as
 Tools for the Asymmetric Synthesis of Disfavored Diastereomers.
;
_journal_issue 30
_journal_name_full 'Journal of the American Chemical Society'
_journal_page_first 12029
_journal_page_last 12043
_journal_paper_doi 10.1021/jacs.9b04902
_journal_volume 141
_journal_year 2019
_chemical_absolute_configuration ad
_chemical_formula_moiety 'C17 H21 N O5'
_chemical_formula_sum 'C17 H21 N O5'
_chemical_formula_weight 319.35
_space_group_IT_number 19
_space_group_name_Hall 'P 2ac 2ab'
_space_group_name_H-M_alt 'P 21 21 21'
_symmetry_cell_setting orthorhombic
_symmetry_space_group_name_Hall 'P 2ac 2ab'
_symmetry_space_group_name_H-M 'P 21 21 21'
_atom_sites_solution_hydrogens geom
_atom_sites_solution_primary direct
_atom_sites_solution_secondary difmap
_audit_creation_method SHELXL-97
_cell_angle_alpha 90.00
_cell_angle_beta 90.00
_cell_angle_gamma 90.00
_cell_formula_units_Z 4
_cell_length_a 9.4138(3)
_cell_length_b 9.5283(3)
_cell_length_c 18.5945(5)
_cell_measurement_reflns_used 2763
_cell_measurement_temperature 135(2)
_cell_measurement_theta_max 66.58
_cell_measurement_theta_min 5.22
_cell_volume 1667.88(9)
_computing_cell_refinement 'Bruker APEXII Software Suite, 2008'
_computing_data_collection 'Bruker APEXII Software Suite, 2008'
_computing_data_reduction 'Bruker APEXII Software Suite, 2008'
_computing_molecular_graphics 'SHELXTL-plus, XP (Sheldrick, 1991)'
_computing_structure_refinement 'SHELXL-97 (Sheldrick, 1997)'
_computing_structure_solution 'SHELXS-97 (Sheldrick, 1990)'
_diffrn_ambient_temperature 135(2)
_diffrn_measured_fraction_theta_full 0.981
_diffrn_measured_fraction_theta_max 0.982
_diffrn_measurement_device_type 'Bruker Kappa APEXII Duo'
_diffrn_measurement_method 'Omega + Phi Scans'
_diffrn_radiation_monochromator Triumph
_diffrn_radiation_source I\mS
_diffrn_radiation_type CuK\a
_diffrn_radiation_wavelength 1.54178
_diffrn_reflns_av_R_equivalents 0.0315
_diffrn_reflns_av_sigmaI/netI 0.0232
_diffrn_reflns_limit_h_max 11
_diffrn_reflns_limit_h_min -10
_diffrn_reflns_limit_k_max 11
_diffrn_reflns_limit_k_min -11
_diffrn_reflns_limit_l_max 22
_diffrn_reflns_limit_l_min -20
_diffrn_reflns_number 12799
_diffrn_reflns_theta_full 66.58
_diffrn_reflns_theta_max 66.58
_diffrn_reflns_theta_min 5.22
_diffrn_standards_decay_% 0
_diffrn_standards_interval_count 0
_diffrn_standards_number 0
_exptl_absorpt_coefficient_mu 0.776
_exptl_absorpt_correction_T_max 0.8642
_exptl_absorpt_correction_T_min 0.7920
_exptl_absorpt_correction_type multi-scan
_exptl_absorpt_process_details 'Blessing, 1995'
_exptl_crystal_colour colourless
_exptl_crystal_density_diffrn 1.272
_exptl_crystal_density_method 'not measured'
_exptl_crystal_description prism
_exptl_crystal_F_000 680
_exptl_crystal_size_max 0.20
_exptl_crystal_size_mid 0.16
_exptl_crystal_size_min 0.14
_refine_diff_density_max 0.136
_refine_diff_density_min -0.113
_refine_diff_density_rms 0.028
_refine_ls_abs_structure_details 'Flack H D (1983), Acta Cryst. A39, 876-881'
_refine_ls_abs_structure_Flack 0.09(14)
_refine_ls_extinction_coef 0.0043(3)
_refine_ls_extinction_expression Fc^*^=kFc[1+0.001xFc^2^\l^3^/sin(2\q)]^-1/4^
_refine_ls_extinction_method SHELXL
_refine_ls_goodness_of_fit_ref 1.035
_refine_ls_hydrogen_treatment constr
_refine_ls_matrix_type full
_refine_ls_number_parameters 211
_refine_ls_number_reflns 2872
_refine_ls_number_restraints 0
_refine_ls_restrained_S_all 1.035
_refine_ls_R_factor_all 0.0278
_refine_ls_R_factor_gt 0.0263
_refine_ls_shift/su_max 0.001
_refine_ls_shift/su_mean 0.000
_refine_ls_structure_factor_coef Fsqd
_refine_ls_weighting_details 'calc w=1/[\s^2^(Fo^2^)+(0.0359P)^2^+0.2236P] where P=(Fo^2^+2Fc^2^)/3'
_refine_ls_weighting_scheme calc
_refine_ls_wR_factor_gt 0.0668
_refine_ls_wR_factor_ref 0.0679
_reflns_number_gt 2763
_reflns_number_total 2872
_reflns_threshold_expression >2sigma(I)
_cod_data_source_file ja9b04902_si_003.cif
_cod_data_source_block s2666lc
_cod_database_code 4128608

loop_
_symmetry_equiv_pos_as_xyz
'x, y, z'
'-x+1/2, -y, z+1/2'
'-x, y+1/2, -z+1/2'
'x+1/2, -y+1/2, -z'

loop_
_atom_site_label
_atom_site_type_symbol
_atom_site_fract_x
_atom_site_fract_y
_atom_site_fract_z
_atom_site_U_iso_or_equiv
_atom_site_adp_type
_atom_site_occupancy
_atom_site_symmetry_multiplicity
_atom_site_calc_flag
_atom_site_refinement_flags
N1 N 0.47915(12) 0.52369(11) 0.09067(6) 0.0295(3) Uani 1 1 d .
O1 O 0.63891(11) 0.75398(10) 0.02104(5) 0.0330(2) Uani 1 1 d .
C1 C 0.54158(14) 0.82623(13) 0.13721(6) 0.0231(3) Uani 1 1 d .
O2 O 0.55111(11) 1.07187(10) 0.17379(5) 0.0328(2) Uani 1 1 d .
C2 C 0.65888(15) 0.77864(13) 0.08376(7) 0.0265(3) Uani 1 1 d .
O3 O 0.48916(10) 1.01810(9) 0.06068(5) 0.0273(2) Uani 1 1 d .
C3 C 0.79826(15) 0.76919(17) 0.12360(8) 0.0366(3) Uani 1 1 d .
H3A H 0.8721 0.8260 0.0993 0.044 Uiso 1 1 calc R
H3B H 0.8312 0.6707 0.1264 0.044 Uiso 1 1 calc R
O4 O 0.44849(12) 0.50160(10) 0.02793(5) 0.0383(3) Uani 1 1 d .
C4 C 0.76707(16) 0.82709(16) 0.19876(8) 0.0348(3) Uani 1 1 d .
H4A H 0.7855 0.9293 0.2009 0.042 Uiso 1 1 calc R
H4B H 0.8261 0.7795 0.2355 0.042 Uiso 1 1 calc R
O5 O 0.59038(11) 0.48463(11) 0.11852(6) 0.0422(3) Uani 1 1 d .
C5 C 0.60898(15) 0.79559(15) 0.21052(7) 0.0286(3) Uani 1 1 d .
H5A H 0.5944 0.6964 0.2245 0.034 Uiso 1 1 calc R
H5B H 0.5685 0.8571 0.2482 0.034 Uiso 1 1 calc R
C6 C 0.39205(13) 0.76315(13) 0.11979(6) 0.0227(3) Uani 1 1 d .
H6 H 0.3760 0.7748 0.0670 0.027 Uiso 1 1 calc R
C7 C 0.37669(14) 0.60489(14) 0.13698(7) 0.0261(3) Uani 1 1 d .
H7 H 0.4009 0.5889 0.1887 0.031 Uiso 1 1 calc R
C8 C 0.22816(15) 0.54898(15) 0.12254(8) 0.0332(3) Uani 1 1 d .
H8A H 0.2006 0.5714 0.0730 0.050 Uiso 1 1 calc R
H8B H 0.1609 0.5925 0.1560 0.050 Uiso 1 1 calc R
H8C H 0.2272 0.4470 0.1293 0.050 Uiso 1 1 calc R
C9 C 0.52864(13) 0.98626(14) 0.12770(7) 0.0250(3) Uani 1 1 d .
C10 C 0.45712(17) 1.16531(14) 0.04689(8) 0.0333(3) Uani 1 1 d .
H10A H 0.5442 1.2230 0.0512 0.040 Uiso 1 1 calc R
H10B H 0.3860 1.2003 0.0818 0.040 Uiso 1 1 calc R
C11 C 0.39954(19) 1.17287(16) -0.02816(8) 0.0418(4) Uani 1 1 d .
H11A H 0.4727 1.1423 -0.0622 0.063 Uiso 1 1 calc R
H11B H 0.3719 1.2697 -0.0390 0.063 Uiso 1 1 calc R
H11C H 0.3164 1.1115 -0.0323 0.063 Uiso 1 1 calc R
C12 C 0.27700(14) 0.84613(14) 0.15820(7) 0.0245(3) Uani 1 1 d .
C13 C 0.19021(14) 0.93628(14) 0.11912(7) 0.0277(3) Uani 1 1 d .
H13 H 0.1990 0.9404 0.0683 0.033 Uiso 1 1 calc R
C14 C 0.09105(15) 1.02018(16) 0.15344(8) 0.0355(3) Uani 1 1 d .
H14 H 0.0337 1.0825 0.1261 0.043 Uiso 1 1 calc R
C15 C 0.07519(15) 1.01366(17) 0.22716(8) 0.0393(4) Uani 1 1 d .
H15 H 0.0073 1.0714 0.2507 0.047 Uiso 1 1 calc R
C16 C 0.15879(16) 0.92251(18) 0.26646(8) 0.0389(4) Uani 1 1 d .
H16 H 0.1472 0.9169 0.3171 0.047 Uiso 1 1 calc R
C17 C 0.25951(15) 0.83911(16) 0.23268(7) 0.0321(3) Uani 1 1 d .
H17 H 0.3167 0.7771 0.2603 0.039 Uiso 1 1 calc R

loop_
_atom_site_aniso_label
_atom_site_aniso_U_11
_atom_site_aniso_U_22
_atom_site_aniso_U_33
_atom_site_aniso_U_23
_atom_site_aniso_U_13
_atom_site_aniso_U_12
N1 0.0370(6) 0.0190(5) 0.0324(6) 0.0011(5) -0.0025(5) -0.0046(5)
O1 0.0446(6) 0.0290(5) 0.0254(5) -0.0044(4) 0.0103(4) -0.0028(5)
C1 0.0291(7) 0.0221(6) 0.0179(6) -0.0005(5) 0.0022(5) -0.0031(6)
O2 0.0447(6) 0.0270(5) 0.0266(5) -0.0090(4) -0.0014(4) -0.0027(4)
C2 0.0332(7) 0.0174(6) 0.0289(7) -0.0005(5) 0.0065(6) -0.0041(6)
O3 0.0412(5) 0.0196(4) 0.0212(4) -0.0003(4) -0.0009(4) -0.0028(4)
C3 0.0301(8) 0.0359(8) 0.0436(8) -0.0031(7) 0.0045(6) -0.0025(6)
O4 0.0562(7) 0.0291(5) 0.0296(5) -0.0070(4) -0.0007(5) -0.0029(5)
C4 0.0328(8) 0.0340(8) 0.0378(8) -0.0017(7) -0.0058(6) -0.0036(7)
O5 0.0386(6) 0.0341(6) 0.0539(6) 0.0004(5) -0.0070(5) 0.0053(5)
C5 0.0335(8) 0.0296(7) 0.0228(7) 0.0010(5) -0.0029(6) -0.0041(6)
C6 0.0289(7) 0.0236(6) 0.0156(6) 0.0016(5) -0.0009(5) -0.0041(5)
C7 0.0325(7) 0.0251(7) 0.0206(6) 0.0011(5) -0.0011(5) -0.0047(6)
C8 0.0368(8) 0.0289(7) 0.0339(7) 0.0037(6) -0.0005(6) -0.0086(6)
C9 0.0272(6) 0.0257(7) 0.0221(6) -0.0026(6) 0.0036(5) -0.0036(5)
C10 0.0470(8) 0.0179(6) 0.0352(7) -0.0002(6) -0.0018(6) -0.0029(6)
C11 0.0584(10) 0.0280(8) 0.0391(8) 0.0057(7) -0.0093(7) -0.0028(7)
C12 0.0254(7) 0.0265(7) 0.0216(6) -0.0033(5) -0.0003(5) -0.0073(5)
C13 0.0281(7) 0.0276(7) 0.0274(7) -0.0036(6) -0.0019(5) -0.0051(6)
C14 0.0259(7) 0.0352(8) 0.0454(8) -0.0073(7) -0.0030(6) -0.0005(6)
C15 0.0242(7) 0.0486(9) 0.0451(8) -0.0186(7) 0.0062(6) -0.0036(7)
C16 0.0320(8) 0.0583(10) 0.0263(7) -0.0116(7) 0.0080(6) -0.0110(8)
C17 0.0312(7) 0.0422(8) 0.0229(6) -0.0007(6) 0.0020(6) -0.0045(7)

loop_
_atom_type_symbol
_atom_type_description
_atom_type_scat_dispersion_real
_atom_type_scat_dispersion_imag
_atom_type_scat_source
C C 0.0181 0.0091 'International Tables Vol C Tables 4.2.6.8 and 6.1.1.4'
H H 0.0000 0.0000 'International Tables Vol C Tables 4.2.6.8 and 6.1.1.4'
N N 0.0311 0.0180 'International Tables Vol C Tables 4.2.6.8 and 6.1.1.4'
O O 0.0492 0.0322 'International Tables Vol C Tables 4.2.6.8 and 6.1.1.4'

loop_
_geom_angle_atom_site_label_1
_geom_angle_atom_site_label_2
_geom_angle_atom_site_label_3
_geom_angle
O4 N1 O5 123.60(12)
O4 N1 C7 118.92(11)
O5 N1 C7 117.47(11)
C5 C1 C9 108.89(11)
C5 C1 C2 102.67(11)
C9 C1 C2 105.78(10)
C5 C1 C6 118.92(10)
C9 C1 C6 106.59(10)
C2 C1 C6 113.27(10)
O1 C2 C3 126.82(13)
O1 C2 C1 124.44(13)
C3 C2 C1 108.74(11)
C9 O3 C10 116.14(10)
C2 C3 C4 105.06(12)
C2 C3 H3A 110.7
C4 C3 H3A 110.7
C2 C3 H3B 110.7
C4 C3 H3B 110.7
H3A C3 H3B 108.8
C3 C4 C5 104.23(11)
C3 C4 H4A 110.9
C5 C4 H4A 110.9
C3 C4 H4B 110.9
C5 C4 H4B 110.9
H4A C4 H4B 108.9
C1 C5 C4 103.75(11)
C1 C5 H5A 111.0
C4 C5 H5A 111.0
C1 C5 H5B 111.0
C4 C5 H5B 111.0
H5A C5 H5B 109.0
C12 C6 C7 110.07(10)
C12 C6 C1 110.13(10)
C7 C6 C1 114.55(11)
C12 C6 H6 107.3
C7 C6 H6 107.3
C1 C6 H6 107.3
N1 C7 C8 107.93(10)
N1 C7 C6 108.80(10)
C8 C7 C6 113.00(11)
N1 C7 H7 109.0
C8 C7 H7 109.0
C6 C7 H7 109.0
C7 C8 H8A 109.5
C7 C8 H8B 109.5
H8A C8 H8B 109.5
C7 C8 H8C 109.5
H8A C8 H8C 109.5
H8B C8 H8C 109.5
O2 C9 O3 124.07(12)
O2 C9 C1 125.19(12)
O3 C9 C1 110.74(10)
O3 C10 C11 106.56(11)
O3 C10 H10A 110.4
C11 C10 H10A 110.4
O3 C10 H10B 110.4
C11 C10 H10B 110.4
H10A C10 H10B 108.6
C10 C11 H11A 109.5
C10 C11 H11B 109.5
H11A C11 H11B 109.5
C10 C11 H11C 109.5
H11A C11 H11C 109.5
H11B C11 H11C 109.5
C13 C12 C17 118.60(13)
C13 C12 C6 119.65(11)
C17 C12 C6 121.69(12)
C14 C13 C12 120.79(13)
C14 C13 H13 119.6
C12 C13 H13 119.6
C15 C14 C13 120.30(14)
C15 C14 H14 119.8
C13 C14 H14 119.8
C14 C15 C16 119.49(14)
C14 C15 H15 120.3
C16 C15 H15 120.3
C15 C16 C17 120.66(14)
C15 C16 H16 119.7
C17 C16 H16 119.7
C16 C17 C12 120.14(14)
C16 C17 H17 119.9
C12 C17 H17 119.9

loop_
_geom_bond_atom_site_label_1
_geom_bond_atom_site_label_2
_geom_bond_distance
N1 O4 1.2202(15)
N1 O5 1.2260(15)
N1 C7 1.5067(17)
O1 C2 1.2044(16)
C1 C5 1.5318(17)
C1 C9 1.5398(18)
C1 C2 1.5533(18)
C1 C6 1.5645(18)
O2 C9 1.2020(15)
C2 C3 1.510(2)
O3 C9 1.3354(16)
O3 C10 1.4574(16)
C3 C4 1.531(2)
C3 H3A 0.9900
C3 H3B 0.9900
C4 C5 1.534(2)
C4 H4A 0.9900
C4 H4B 0.9900
C5 H5A 0.9900
C5 H5B 0.9900
C6 C12 1.5193(18)
C6 C7 1.5483(17)
C6 H6 1.0000
C7 C8 1.5202(19)
C7 H7 1.0000
C8 H8A 0.9800
C8 H8B 0.9800
C8 H8C 0.9800
C10 C11 1.499(2)
C10 H10A 0.9900
C10 H10B 0.9900
C11 H11A 0.9800
C11 H11B 0.9800
C11 H11C 0.9800
C12 C13 1.3904(19)
C12 C17 1.3963(18)
C13 C14 1.385(2)
C13 H13 0.9500
C14 C15 1.380(2)
C14 H14 0.9500
C15 C16 1.381(2)
C15 H15 0.9500
C16 C17 1.387(2)
C16 H16 0.9500
C17 H17 0.9500

loop_
_geom_torsion_atom_site_label_1
_geom_torsion_atom_site_label_2
_geom_torsion_atom_site_label_3
_geom_torsion_atom_site_label_4
_geom_torsion
C5 C1 C2 O1 161.99(12)
C9 C1 C2 O1 -83.91(15)
C6 C1 C2 O1 32.47(17)
C5 C1 C2 C3 -18.00(13)
C9 C1 C2 C3 96.10(12)
C6 C1 C2 C3 -147.52(11)
O1 C2 C3 C4 173.84(13)
C1 C2 C3 C4 -6.17(15)
C2 C3 C4 C5 28.11(15)
C9 C1 C5 C4 -76.77(13)
C2 C1 C5 C4 35.03(13)
C6 C1 C5 C4 160.96(11)
C3 C4 C5 C1 -39.86(14)
C5 C1 C6 C12 76.61(14)
C9 C1 C6 C12 -46.80(13)
C2 C1 C6 C12 -162.70(10)
C5 C1 C6 C7 -48.10(15)
C9 C1 C6 C7 -171.50(10)
C2 C1 C6 C7 72.59(13)
O4 N1 C7 C8 44.31(15)
O5 N1 C7 C8 -136.45(12)
O4 N1 C7 C6 -78.65(14)
O5 N1 C7 C6 100.59(13)
C12 C6 C7 N1 172.52(10)
C1 C6 C7 N1 -62.74(13)
C12 C6 C7 C8 52.66(14)
C1 C6 C7 C8 177.40(10)
C10 O3 C9 O2 -7.06(18)
C10 O3 C9 C1 173.14(11)
C5 C1 C9 O2 -8.55(18)
C2 C1 C9 O2 -118.28(14)
C6 C1 C9 O2 120.89(13)
C5 C1 C9 O3 171.24(10)
C2 C1 C9 O3 61.51(13)
C6 C1 C9 O3 -59.31(13)
C9 O3 C10 C11 -173.47(12)
C7 C6 C12 C13 -126.45(12)
C1 C6 C12 C13 106.31(13)
C7 C6 C12 C17 56.36(16)
C1 C6 C12 C17 -70.88(15)
C17 C12 C13 C14 1.70(19)
C6 C12 C13 C14 -175.58(12)
C12 C13 C14 C15 -1.1(2)
C13 C14 C15 C16 -0.2(2)
C14 C15 C16 C17 0.9(2)
C15 C16 C17 C12 -0.3(2)
C13 C12 C17 C16 -1.0(2)
C6 C12 C17 C16 176.23(12)
